data_1510455
loop_
_publ_author_name
'Zheng, C.'
'Simon, A.'
'Kienle, L.'
'Mattausch, H.J.'

_publ_section_title
;
 The first reduced rare earth halide with a group 11 element as
 interstitial: La3 I3 Au
;
_journal_name_full 'Zeitschrift fuer Anorganische und Allgemeine Chemie'
_journal_page_first 2367
_journal_page_last 2372
_journal_paper_doi 10.1002/zaac.200400322
_journal_volume 630
_journal_year 2004
_chemical_formula_sum 'Au0.815 I3.185 La3'
_chemical_name_systematic 'La3 I3.185 Au0.815'
_space_group_IT_number 214
_symmetry_space_group_name_Hall 'I 4bd 2c 3'
_symmetry_space_group_name_H-M 'I 41 3 2'
_cell_angle_alpha 90
_cell_angle_beta 90
_cell_angle_gamma 90
_cell_formula_units_Z 8
_cell_length_a 12.661
_cell_length_b 12.661
_cell_length_c 12.661
_cell_volume 2029.570
_citation_journal_id_ASTM ZAACAB
_cod_data_source_file gold_55.cif
_cod_data_source_block Au0.815I3.185La3
_cod_original_cell_volume 2029.57
_cod_database_code 1510455

loop_
_symmetry_equiv_pos_as_xyz
x,y,z
-y+1/4,x+3/4,z+1/4
-x+1/2,-y,z+1/2
y+1/4,-x+1/4,z+3/4
x,-y,-z+1/2
y+1/4,x+3/4,-z+3/4
-x+1/2,y,-z
-y+1/4,-x+1/4,-z+1/4
z,x,y
-x+1/4,z+3/4,y+1/4
-z+1/2,-x,y+1/2
x+1/4,-z+1/4,y+3/4
z,-x,-y+1/2
x+1/4,z+3/4,-y+3/4
-z+1/2,x,-y
-x+1/4,-z+1/4,-y+1/4
y,z,x
y+1/2,-z+1/2,-x
z+3/4,y+1/4,-x+1/4
-y,z+1/2,-x+1/2
-z+1/4,-y+1/4,-x+1/4
-y+1/2,-z,x+1/2
z+3/4,-y+3/4,x+1/4
-z+3/4,y+1/4,x+3/4
x+1/2,y+1/2,z+1/2
-y+3/4,x+5/4,z+3/4
-x+1,-y+1/2,z+1
y+3/4,-x+3/4,z+5/4
x+1/2,-y+1/2,-z+1
y+3/4,x+5/4,-z+5/4
-x+1,y+1/2,-z+1/2
-y+3/4,-x+3/4,-z+3/4
z+1/2,x+1/2,y+1/2
-x+3/4,z+5/4,y+3/4
-z+1,-x+1/2,y+1
x+3/4,-z+3/4,y+5/4
z+1/2,-x+1/2,-y+1
x+3/4,z+5/4,-y+5/4
-z+1,x+1/2,-y+1/2
-x+3/4,-z+3/4,-y+3/4
y+1/2,z+1/2,x+1/2
y+1,-z+1,-x+1/2
z+5/4,y+3/4,-x+3/4
-y+1/2,z+1,-x+1
-z+3/4,-y+3/4,-x+3/4
-y+1,-z+1/2,x+1
z+5/4,-y+5/4,x+3/4
-z+5/4,y+3/4,x+5/4

loop_
_atom_site_label
_atom_site_type_symbol
_atom_site_fract_x
_atom_site_fract_y
_atom_site_fract_z
_atom_site_occupancy
_atom_site_U_iso_or_equiv
Au1 Au-7 -0.125 0.125 0.625 0.728 0.0
I1 I-1 -0.125 0.125 0.625 0.272 0.0
La1 La+3 0.125 0.61126 0.63874 1 0.0
I2 I-1 0.125 0.88658 0.13658 0.971 0.0
Au2 Au-7 0.125 0.88658 0.13658 0.029 0.0
